data_4120489
loop_
_publ_author_name
'Chang, Kai-Chi'
'Minami, Tsuyoshi'
'Koutnik, Petr'
'Savechenkov, Pavel Y.'
'Liu, Yuanli'
'Anzenbacher, Jr, Pavel'

_publ_section_title
;
 Anion Binding Modes in meso-Substituted Hexapyrrolic Calix[4]pyrrole
 Isomers.
;
_journal_issue 4
_journal_name_full 'Journal of the American Chemical Society'
_journal_page_first 1520
_journal_page_last 1525
_journal_paper_doi 10.1021/ja411391c
_journal_volume 136
_journal_year 2014
_chemical_formula_sum 'C26 H18 N2 O2'
_chemical_formula_weight 390.42
_chemical_name_systematic
;
 ?
;
_space_group_IT_number 2
_symmetry_space_group_name_Hall '-P 1'
_symmetry_space_group_name_H-M 'P -1'
_atom_sites_solution_hydrogens geom
_atom_sites_solution_primary direct
_atom_sites_solution_secondary difmap
_audit_creation_method SHELXL-97
_cell_angle_alpha 111.592(5)
_cell_angle_beta 92.851(4)
_cell_angle_gamma 113.076(4)
_cell_formula_units_Z 2
_cell_length_a 10.2870(13)
_cell_length_b 11.1500(10)
_cell_length_c 13.0400(17)
_cell_measurement_temperature 153(2)
_cell_volume 1246.1(3)
_computing_structure_refinement 'SHELXL-97 (Sheldrick, 1997)'
_diffrn_ambient_temperature 153(2)
_diffrn_measured_fraction_theta_full 0.857
_diffrn_measured_fraction_theta_max 0.857
_diffrn_radiation_monochromator graphite
_diffrn_radiation_source 'fine-focus sealed tube'
_diffrn_radiation_type MoK\a
_diffrn_radiation_wavelength 0.71070
_diffrn_reflns_av_R_equivalents 0.0000
_diffrn_reflns_av_sigmaI/netI 0.1514
_diffrn_reflns_limit_h_max 12
_diffrn_reflns_limit_h_min 0
_diffrn_reflns_limit_k_max 9
_diffrn_reflns_limit_k_min -12
_diffrn_reflns_limit_l_max 15
_diffrn_reflns_limit_l_min -15
_diffrn_reflns_number 3762
_diffrn_reflns_theta_full 25.00
_diffrn_reflns_theta_max 25.00
_diffrn_reflns_theta_min 1.72
_exptl_absorpt_coefficient_mu 0.067
_exptl_crystal_density_diffrn 1.041
_exptl_crystal_density_method 'not measured'
_exptl_crystal_F_000 408
_refine_diff_density_max 0.497
_refine_diff_density_min -0.425
_refine_diff_density_rms 0.106
_refine_ls_extinction_method none
_refine_ls_goodness_of_fit_ref 1.484
_refine_ls_hydrogen_treatment mixed
_refine_ls_matrix_type full
_refine_ls_number_parameters 297
_refine_ls_number_reflns 3762
_refine_ls_number_restraints 192
_refine_ls_restrained_S_all 1.502
_refine_ls_R_factor_all 0.1829
_refine_ls_R_factor_gt 0.1123
_refine_ls_shift/su_max 0.449
_refine_ls_shift/su_mean 0.021
_refine_ls_structure_factor_coef Fsqd
_refine_ls_weighting_details 'calc w=1/[\s^2^(Fo^2^)+(0.0200P)^2^+0.0000P] where P=(Fo^2^+2Fc^2^)/3'
_refine_ls_weighting_scheme calc
_refine_ls_wR_factor_gt 0.1998
_refine_ls_wR_factor_ref 0.2212
_reflns_number_gt 2232
_reflns_number_total 3762
_reflns_threshold_expression >2sigma(I)
_cod_data_source_file ja411391c_si_003.cif
_cod_data_source_block spa-24-1
_cod_database_code 4120489

loop_
_symmetry_equiv_pos_as_xyz
'x, y, z'
'-x, -y, -z'

loop_
_atom_site_label
_atom_site_type_symbol
_atom_site_fract_x
_atom_site_fract_y
_atom_site_fract_z
_atom_site_U_iso_or_equiv
_atom_site_adp_type
_atom_site_occupancy
_atom_site_symmetry_multiplicity
_atom_site_calc_flag
_atom_site_refinement_flags
N1 N 0.4922(4) 0.2809(3) 0.4862(3) 0.0356(10) Uani 1 1 d U
H1 H 0.4351 0.3019 0.4507 0.043 Uiso 1 1 calc R
N2 N 0.3584(4) 0.4826(3) 0.6319(3) 0.0355(10) Uani 1 1 d U
H2 H 0.4536 0.5274 0.6531 0.043 Uiso 1 1 calc R
C3 C 0.2741(5) 0.5475(4) 0.6205(4) 0.0335(11) Uani 1 1 d U
O4 O 0.3318(4) 0.3454(3) 0.3396(3) 0.0484(9) Uani 1 1 d U
N5 N 0.4265(4) 0.0858(4) 0.2392(3) 0.0355(10) Uani 1 1 d U
H5 H 0.4102 0.0564 0.2934 0.043 Uiso 1 1 calc R
C7 C 0.5312(5) 0.2124(4) 0.1438(4) 0.0332(11) Uani 1 1 d U
C8 C 0.6147(5) 0.2684(4) 0.4549(4) 0.0339(12) Uani 1 1 d U
O9 O 0.1766(4) -0.1438(3) 0.1915(3) 0.0586(11) Uani 1 1 d U
C10 C 0.2782(5) 0.3393(5) 0.6067(4) 0.0371(12) Uani 1 1 d U
C11 C 0.6668(5) 0.2958(4) 0.3537(4) 0.0339(12) Uani 1 1 d U
C12 C 0.4734(5) 0.2555(5) 0.5807(4) 0.0379(12) Uani 1 1 d U
C13 C 0.1958(6) -0.1063(5) 0.1043(5) 0.0436(13) Uani 1 1 d U
C14 C 0.3345(5) 0.0661(5) -0.0443(4) 0.0449(13) Uani 1 1 d U
H14A H 0.2749 -0.0387 -0.0882 0.054 Uiso 1 1 calc R
H14B H 0.4141 0.0977 -0.0822 0.054 Uiso 1 1 calc R
C15 C 0.5458(5) 0.2061(4) 0.2475(4) 0.0339(12) Uani 1 1 d U
C16 C 0.3974(5) 0.0954(5) 0.0725(4) 0.0351(12) Uani 1 1 d U
C17 C 0.2080(5) 0.2989(5) 0.2881(4) 0.0387(12) Uani 1 1 d U
C18 C 0.6715(5) 0.2332(5) 0.5290(4) 0.0426(13) Uani 1 1 d U
H18 H 0.7563 0.2183 0.5288 0.051 Uiso 1 1 calc R
C19 C 0.1360(5) 0.3132(5) 0.5775(4) 0.0432(13) Uani 1 1 d U
H19 H 0.0538 0.2232 0.5551 0.052 Uiso 1 1 calc R
C20 C 0.7892(5) 0.2474(5) 0.3312(4) 0.0438(13) Uani 1 1 d U
H20A H 0.7511 0.1450 0.3142 0.066 Uiso 1 1 calc R
H20B H 0.8694 0.3034 0.3984 0.066 Uiso 1 1 calc R
H20C H 0.8244 0.2632 0.2666 0.066 Uiso 1 1 calc R
C21 C 0.3420(5) 0.2489(5) 0.6297(4) 0.0422(13) Uani 1 1 d U
C22 C 0.2405(6) 0.1438(5) -0.0440(4) 0.0546(15) Uani 1 1 d U
H22A H 0.1596 0.1102 -0.0089 0.082 Uiso 1 1 calc R
H22B H 0.2023 0.1233 -0.1220 0.082 Uiso 1 1 calc R
H22C H 0.2992 0.2476 -0.0008 0.082 Uiso 1 1 calc R
C23 C 0.1321(5) 0.4424(5) 0.5862(4) 0.0415(13) Uani 1 1 d U
H23 H 0.0478 0.4544 0.5712 0.050 Uiso 1 1 calc R
C24 C 0.3369(5) 0.0191(5) 0.1332(4) 0.0371(12) Uani 1 1 d U
C25 C 0.0928(5) 0.1560(5) 0.2730(5) 0.0521(14) Uani 1 1 d U
H25A H 0.1369 0.1070 0.3008 0.078 Uiso 1 1 calc R
H25B H 0.0457 0.0971 0.1925 0.078 Uiso 1 1 calc R
H25C H 0.0204 0.1704 0.3158 0.078 Uiso 1 1 calc R
C26 C 0.5807(6) 0.2226(5) 0.6075(4) 0.0453(13) Uani 1 1 d U
H26 H 0.5929 0.1970 0.6679 0.054 Uiso 1 1 calc R
C27 C 0.1619(6) 0.3820(5) 0.2409(5) 0.0568(15) Uani 1 1 d U
H27A H 0.1066 0.4231 0.2893 0.085 Uiso 1 1 calc R
H27B H 0.1009 0.3182 0.1644 0.085 Uiso 1 1 calc R
H27C H 0.2477 0.4596 0.2377 0.085 Uiso 1 1 calc R
C28 C 0.6394(5) 0.3184(5) 0.1076(4) 0.0492(14) Uani 1 1 d U
H28A H 0.7152 0.3966 0.1739 0.074 Uiso 1 1 calc R
H28B H 0.5896 0.3579 0.0730 0.074 Uiso 1 1 calc R
H28C H 0.6835 0.2693 0.0524 0.074 Uiso 1 1 calc R
C29 C 0.3879(7) 0.3030(6) 0.7580(5) 0.0633(17) Uani 1 1 d U
H29A H 0.4609 0.4037 0.7906 0.095 Uiso 1 1 calc R
H29B H 0.4290 0.2446 0.7745 0.095 Uiso 1 1 calc R
H29C H 0.3031 0.2955 0.7911 0.095 Uiso 1 1 calc R
C30 C 0.2255(6) 0.0915(5) 0.5789(5) 0.0714(18) Uani 1 1 d U
H30A H 0.1451 0.0841 0.6173 0.107 Uiso 1 1 calc R
H30B H 0.2679 0.0307 0.5891 0.107 Uiso 1 1 calc R
H30C H 0.1893 0.0595 0.4979 0.107 Uiso 1 1 calc R
C31 C 0.0375(6) -0.2711(6) 0.1711(5) 0.0719(18) Uani 1 1 d U
H31A H -0.0298 -0.2957 0.1017 0.086 Uiso 1 1 calc R
H31B H -0.0092 -0.2497 0.2357 0.086 Uiso 1 1 calc R
O32 O 0.1116(4) -0.1687(4) 0.0137(3) 0.0580(10) Uani 1 1 d U
C33 C 0.0706(8) -0.3894(7) 0.1584(7) 0.107(3) Uani 1 1 d U
H33A H 0.1295 -0.4004 0.1019 0.161 Uiso 1 1 calc R
H33B H -0.0198 -0.4780 0.1335 0.161 Uiso 1 1 calc R
H33C H 0.1247 -0.3702 0.2312 0.161 Uiso 1 1 calc R

loop_
_atom_site_aniso_label
_atom_site_aniso_U_11
_atom_site_aniso_U_22
_atom_site_aniso_U_33
_atom_site_aniso_U_23
_atom_site_aniso_U_13
_atom_site_aniso_U_12
N1 0.027(2) 0.036(2) 0.043(3) 0.0163(19) 0.0055(19) 0.0145(18)
N2 0.020(2) 0.029(2) 0.046(3) 0.0137(18) 0.0066(18) 0.0015(18)
C3 0.022(3) 0.032(3) 0.040(3) 0.013(2) 0.006(2) 0.008(2)
O4 0.026(2) 0.053(2) 0.063(2) 0.0252(18) 0.0079(18) 0.0146(17)
N5 0.023(2) 0.038(2) 0.040(2) 0.0159(18) 0.0083(19) 0.0091(18)
C7 0.017(3) 0.035(3) 0.040(3) 0.011(2) 0.007(2) 0.009(2)
C8 0.022(3) 0.031(2) 0.039(3) 0.009(2) 0.002(2) 0.009(2)
O9 0.039(2) 0.045(2) 0.068(3) 0.0228(19) 0.0054(18) -0.0026(16)
C10 0.022(3) 0.031(3) 0.050(3) 0.015(2) 0.017(2) 0.004(2)
C11 0.023(3) 0.038(3) 0.036(3) 0.011(2) 0.006(2) 0.014(2)
C12 0.034(3) 0.037(3) 0.041(3) 0.015(2) 0.006(2) 0.015(2)
C13 0.031(3) 0.044(3) 0.042(3) 0.008(3) 0.003(3) 0.014(2)
C14 0.031(3) 0.048(3) 0.042(3) 0.015(2) 0.007(2) 0.008(2)
C15 0.022(3) 0.033(3) 0.038(3) 0.009(2) 0.004(2) 0.011(2)
C16 0.024(3) 0.039(3) 0.036(3) 0.010(2) 0.006(2) 0.014(2)
C17 0.021(3) 0.040(3) 0.044(3) 0.010(2) 0.010(2) 0.010(2)
C18 0.030(3) 0.045(3) 0.049(3) 0.018(2) 0.002(2) 0.015(2)
C19 0.024(3) 0.039(3) 0.055(3) 0.016(2) 0.015(2) 0.006(2)
C20 0.029(3) 0.045(3) 0.047(3) 0.010(2) 0.005(2) 0.016(2)
C21 0.030(3) 0.035(3) 0.060(4) 0.026(2) 0.019(2) 0.006(2)
C22 0.041(3) 0.062(3) 0.056(3) 0.028(3) 0.003(3) 0.016(3)
C23 0.020(3) 0.041(3) 0.051(3) 0.013(2) 0.005(2) 0.008(2)
C24 0.021(3) 0.037(3) 0.042(3) 0.012(2) 0.001(2) 0.008(2)
C25 0.022(3) 0.044(3) 0.075(4) 0.018(3) 0.010(3) 0.006(2)
C26 0.047(3) 0.046(3) 0.046(3) 0.023(2) 0.010(3) 0.020(2)
C27 0.034(3) 0.052(3) 0.078(4) 0.028(3) 0.003(3) 0.013(2)
C28 0.032(3) 0.050(3) 0.053(3) 0.018(3) 0.015(2) 0.009(2)
C29 0.071(4) 0.079(4) 0.071(4) 0.051(3) 0.037(3) 0.043(3)
C30 0.049(4) 0.047(3) 0.120(5) 0.043(3) 0.027(3) 0.014(3)
C31 0.049(4) 0.060(4) 0.086(4) 0.031(3) 0.016(3) 0.003(3)
O32 0.029(2) 0.059(2) 0.055(2) 0.0110(19) -0.0036(18) 0.0029(17)
C33 0.070(5) 0.078(4) 0.158(6) 0.065(4) -0.003(4) 0.007(4)

loop_
_atom_type_symbol
_atom_type_description
_atom_type_scat_dispersion_real
_atom_type_scat_dispersion_imag
_atom_type_scat_source
C C 0.0033 0.0016 'International Tables Vol C Tables 4.2.6.8 and 6.1.1.4'
H H 0.0000 0.0000 'International Tables Vol C Tables 4.2.6.8 and 6.1.1.4'
N N 0.0061 0.0033 'International Tables Vol C Tables 4.2.6.8 and 6.1.1.4'
O O 0.0106 0.0060 'International Tables Vol C Tables 4.2.6.8 and 6.1.1.4'

loop_
_geom_angle_atom_site_label_1
_geom_angle_atom_site_label_2
_geom_angle_atom_site_label_3
_geom_angle
_geom_angle_site_symmetry_1
_geom_angle_site_symmetry_3
C8 N1 C12 109.7(4) . .
C8 N1 H1 125.2 . .
C12 N1 H1 125.2 . .
C3 N2 C10 112.6(4) . .
C3 N2 H2 123.7 . .
C10 N2 H2 123.7 . .
N2 C3 C23 106.2(4) . .
N2 C3 C11 123.7(4) . 2_666
C23 C3 C11 130.1(4) . 2_666
C24 N5 C15 109.5(3) . .
C24 N5 H5 125.3 . .
C15 N5 H5 125.3 . .
C15 C7 C16 108.0(4) . .
C15 C7 C28 127.2(4) . .
C16 C7 C28 124.7(4) . .
C18 C8 N1 107.5(4) . .
C18 C8 C11 130.7(5) . .
N1 C8 C11 121.8(4) . .
C13 O9 C31 115.3(4) . .
C19 C10 N2 104.9(4) . .
C19 C10 C21 131.0(4) . .
N2 C10 C21 123.2(4) . .
C15 C11 C3 110.7(4) . 2_666
C15 C11 C8 111.1(4) . .
C3 C11 C8 110.8(4) 2_666 .
C15 C11 C20 107.4(3) . .
C3 C11 C20 109.2(4) 2_666 .
C8 C11 C20 107.6(4) . .
C26 C12 N1 107.3(4) . .
C26 C12 C21 130.0(4) . .
N1 C12 C21 122.2(4) . .
O32 C13 O9 125.0(5) . .
O32 C13 C24 124.2(5) . .
O9 C13 C24 110.7(4) . .
C16 C14 C22 111.8(4) . .
C16 C14 H14A 109.3 . .
C22 C14 H14A 109.3 . .
C16 C14 H14B 109.3 . .
C22 C14 H14B 109.3 . .
H14A C14 H14B 107.9 . .
C7 C15 N5 106.9(4) . .
C7 C15 C11 132.2(4) . .
N5 C15 C11 120.7(4) . .
C24 C16 C7 106.9(4) . .
C24 C16 C14 127.0(4) . .
C7 C16 C14 126.1(4) . .
O4 C17 C27 122.2(4) . .
O4 C17 C25 121.3(4) . .
C27 C17 C25 116.6(4) . .
C8 C18 C26 107.4(5) . .
C8 C18 H18 126.3 . .
C26 C18 H18 126.3 . .
C10 C19 C23 109.1(4) . .
C10 C19 H19 125.5 . .
C23 C19 H19 125.5 . .
C11 C20 H20A 109.5 . .
C11 C20 H20B 109.5 . .
H20A C20 H20B 109.5 . .
C11 C20 H20C 109.5 . .
H20A C20 H20C 109.5 . .
H20B C20 H20C 109.5 . .
C10 C21 C12 113.2(4) . .
C10 C21 C29 108.4(4) . .
C12 C21 C29 108.2(4) . .
C10 C21 C30 108.9(4) . .
C12 C21 C30 108.8(4) . .
C29 C21 C30 109.4(4) . .
C14 C22 H22A 109.5 . .
C14 C22 H22B 109.5 . .
H22A C22 H22B 109.5 . .
C14 C22 H22C 109.5 . .
H22A C22 H22C 109.5 . .
H22B C22 H22C 109.5 . .
C3 C23 C19 107.2(4) . .
C3 C23 H23 126.4 . .
C19 C23 H23 126.4 . .
C16 C24 N5 108.6(4) . .
C16 C24 C13 130.4(5) . .
N5 C24 C13 120.8(4) . .
C17 C25 H25A 109.5 . .
C17 C25 H25B 109.5 . .
H25A C25 H25B 109.5 . .
C17 C25 H25C 109.5 . .
H25A C25 H25C 109.5 . .
H25B C25 H25C 109.5 . .
C12 C26 C18 108.1(4) . .
C12 C26 H26 126.0 . .
C18 C26 H26 126.0 . .
C17 C27 H27A 109.5 . .
C17 C27 H27B 109.5 . .
H27A C27 H27B 109.5 . .
C17 C27 H27C 109.5 . .
H27A C27 H27C 109.5 . .
H27B C27 H27C 109.5 . .
C7 C28 H28A 109.5 . .
C7 C28 H28B 109.5 . .
H28A C28 H28B 109.5 . .
C7 C28 H28C 109.5 . .
H28A C28 H28C 109.5 . .
H28B C28 H28C 109.5 . .
C21 C29 H29A 109.5 . .
C21 C29 H29B 109.5 . .
H29A C29 H29B 109.5 . .
C21 C29 H29C 109.5 . .
H29A C29 H29C 109.5 . .
H29B C29 H29C 109.5 . .
C21 C30 H30A 109.5 . .
C21 C30 H30B 109.5 . .
H30A C30 H30B 109.5 . .
C21 C30 H30C 109.5 . .
H30A C30 H30C 109.5 . .
H30B C30 H30C 109.5 . .
O9 C31 C33 107.7(5) . .
O9 C31 H31A 110.2 . .
C33 C31 H31A 110.2 . .
O9 C31 H31B 110.2 . .
C33 C31 H31B 110.2 . .
H31A C31 H31B 108.5 . .
C31 C33 H33A 109.5 . .
C31 C33 H33B 109.5 . .
H33A C33 H33B 109.5 . .
C31 C33 H33C 109.5 . .
H33A C33 H33C 109.5 . .
H33B C33 H33C 109.5 . .

loop_
_geom_bond_atom_site_label_1
_geom_bond_atom_site_label_2
_geom_bond_distance
_geom_bond_site_symmetry_2
N1 C8 1.386(6) .
N1 C12 1.368(5) .
N1 H1 0.8800 .
N2 C3 1.362(5) .
N2 C10 1.376(5) .
N2 H2 0.8800 .
C3 C23 1.383(6) .
C3 C11 1.500(6) 2_666
O4 C17 1.218(5) .
N5 C24 1.376(5) .
N5 C15 1.381(5) .
N5 H5 0.8800 .
C7 C15 1.383(6) .
C7 C16 1.426(6) .
C7 C28 1.514(6) .
C8 C18 1.354(6) .
C8 C11 1.537(6) .
O9 C13 1.347(6) .
O9 C31 1.492(6) .
C10 C19 1.377(6) .
C10 C21 1.503(6) .
C11 C15 1.517(6) .
C11 C3 1.500(6) 2_666
C11 C20 1.554(6) .
C12 C26 1.359(6) .
C12 C21 1.511(7) .
C13 O32 1.204(5) .
C13 C24 1.474(6) .
C14 C16 1.488(6) .
C14 C22 1.530(7) .
C14 H14A 0.9900 .
C14 H14B 0.9900 .
C16 C24 1.367(6) .
C17 C27 1.482(6) .
C17 C25 1.500(6) .
C18 C26 1.425(7) .
C18 H18 0.9500 .
C19 C23 1.420(6) .
C19 H19 0.9500 .
C20 H20A 0.9800 .
C20 H20B 0.9800 .
C20 H20C 0.9800 .
C21 C29 1.531(7) .
C21 C30 1.540(6) .
C22 H22A 0.9800 .
C22 H22B 0.9800 .
C22 H22C 0.9800 .
C23 H23 0.9500 .
C25 H25A 0.9800 .
C25 H25B 0.9800 .
C25 H25C 0.9800 .
C26 H26 0.9500 .
C27 H27A 0.9800 .
C27 H27B 0.9800 .
C27 H27C 0.9800 .
C28 H28A 0.9800 .
C28 H28B 0.9800 .
C28 H28C 0.9800 .
C29 H29A 0.9800 .
C29 H29B 0.9800 .
C29 H29C 0.9800 .
C30 H30A 0.9800 .
C30 H30B 0.9800 .
C30 H30C 0.9800 .
C31 C33 1.443(8) .
C31 H31A 0.9900 .
C31 H31B 0.9900 .
C33 H33A 0.9800 .
C33 H33B 0.9800 .
C33 H33C 0.9800 .
